data_4089111
loop_
_publ_author_name
'Kirk, Sarah M.'
'Kociok-K\"ohn, Gabriele'
'Jones, Matthew D.'

_publ_section_title
;
 Zirconium vs Aluminum Salalen Initiators for the Production of
 Biopolymers
;
_journal_issue 22
_journal_name_full Organometallics
_journal_page_first 3837
_journal_paper_doi 10.1021/acs.organomet.6b00718
_journal_volume 35
_journal_year 2016
_chemical_formula_moiety 'C43 H64 N2 O4 Zr'
_chemical_formula_sum 'C43 H64 N2 O4 Zr'
_chemical_formula_weight 764.18
_space_group_crystal_system monoclinic
_space_group_IT_number 14
_space_group_name_Hall '-P 2ybc'
_space_group_name_H-M_alt 'P 1 21/c 1'
_atom_sites_solution_hydrogens geom
_audit_creation_method SHELXL-2014/7
_cell_angle_alpha 90
_cell_angle_beta 115.285(3)
_cell_angle_gamma 90
_cell_formula_units_Z 4
_cell_length_a 14.9527(4)
_cell_length_b 20.9673(4)
_cell_length_c 15.1609(5)
_cell_measurement_reflns_used 9417
_cell_measurement_temperature 150(2)
_cell_measurement_theta_max 29.5710
_cell_measurement_theta_min 3.7390
_cell_volume 4297.8(2)
_computing_cell_refinement 'CrysAlisPro 1.171.38.43 (Rigaku OD, 2015)'
_computing_data_collection 'CrysAlisPro 1.171.38.43 (Rigaku OD, 2015)'
_computing_data_reduction 'CrysAlisPro 1.171.38.43 (Rigaku OD, 2015)'
_computing_molecular_graphics 'ORTEP3 for Windows - Farrugia, L. J. J. Appl. Crystallogr. 1997, 30, 565'
_computing_publication_material
;
 'WinGX publication routines, Farrugia, 
 L. J., J. Appl. Crystallogr., 1999, 32, 837-838
;
_computing_structure_refinement
;
 SHELXL-2014/8 (Sheldrick, 2014)
 Sheldrick GM (2008) Acta Crystallogr A64:112--122 and 
 C. B. H\"ubschle, G. M. Sheldrick and B. Dittrich
 ShelXle: a Qt graphical user interface for SHELXL
 J. Appl. Cryst., 44, (2011) 1281-1284.
;
_computing_structure_solution
; 
 SHELXT
 Sheldrick, G. M. (2008). Acta Cryst. A64, 112-122.
;
_diffrn_ambient_environment N~2~
_diffrn_ambient_temperature 150.00(10)
_diffrn_detector 'CCD plate'
_diffrn_detector_area_resol_mean 16.1468
_diffrn_detector_type EosS2
_diffrn_measured_fraction_theta_full 0.997
_diffrn_measured_fraction_theta_max 0.875
_diffrn_measurement_device 'four-circle diffractometer'
_diffrn_measurement_device_type 'New Xcalibur, EosS2'
_diffrn_measurement_method '\w scans'
_diffrn_radiation_monochromator graphite
_diffrn_radiation_probe x-ray
_diffrn_radiation_type 'Mo K\a'
_diffrn_radiation_wavelength 0.71073
_diffrn_reflns_av_R_equivalents 0.0393
_diffrn_reflns_av_unetI/netI 0.0519
_diffrn_reflns_Laue_measured_fraction_full 0.997
_diffrn_reflns_Laue_measured_fraction_max 0.875
_diffrn_reflns_limit_h_max 20
_diffrn_reflns_limit_h_min -18
_diffrn_reflns_limit_k_max 28
_diffrn_reflns_limit_k_min -28
_diffrn_reflns_limit_l_max 21
_diffrn_reflns_limit_l_min -18
_diffrn_reflns_number 34194
_diffrn_reflns_point_group_measured_fraction_full 0.997
_diffrn_reflns_point_group_measured_fraction_max 0.875
_diffrn_reflns_theta_full 25.242
_diffrn_reflns_theta_max 30.318
_diffrn_reflns_theta_min 3.326
_diffrn_source 'Enhance (Mo) X-ray Source'
_exptl_absorpt_coefficient_mu 0.295
_exptl_absorpt_correction_T_max 1.00000
_exptl_absorpt_correction_T_min 0.91403
_exptl_absorpt_correction_type multi-scan
_exptl_absorpt_process_details
;
CrysAlisPro, Agilent Technologies,
Version 1.171.37.35 (release 13-08-2014 CrysAlis171 .NET)
(compiled Aug 13 2014,18:06:01)
Empirical absorption correction using spherical harmonics,
 implemented in SCALE3 ABSPACK scaling algorithm.
Empirical absorption correction using spherical harmonics,
 implemented in SCALE3 ABSPACK scaling algorithm.
;
_exptl_crystal_colour yellow
_exptl_crystal_density_diffrn 1.181
_exptl_crystal_description cube
_exptl_crystal_F_000 1632
_exptl_crystal_size_max 0.200
_exptl_crystal_size_mid 0.100
_exptl_crystal_size_min 0.100
_refine_diff_density_max 0.552
_refine_diff_density_min -0.404
_refine_diff_density_rms 0.063
_refine_ls_extinction_method none
_refine_ls_goodness_of_fit_ref 1.038
_refine_ls_hydrogen_treatment constr
_refine_ls_matrix_type full
_refine_ls_number_parameters 530
_refine_ls_number_reflns 11290
_refine_ls_number_restraints 72
_refine_ls_restrained_S_all 1.042
_refine_ls_R_factor_all 0.0695
_refine_ls_R_factor_gt 0.0422
_refine_ls_shift/su_max 0.002
_refine_ls_shift/su_mean 0.000
_refine_ls_structure_factor_coef Fsqd
_refine_ls_weighting_details 'w=1/[\s^2^(Fo^2^)+(0.0344P)^2^+2.0994P] where P=(Fo^2^+2Fc^2^)/3'
_refine_ls_weighting_scheme calc
_refine_ls_wR_factor_gt 0.0873
_refine_ls_wR_factor_ref 0.0991
_reflns_Friedel_coverage 0.000
_reflns_number_gt 8344
_reflns_number_total 11290
_reflns_threshold_expression 'I > 2\s(I)'
_cod_data_source_file om6b00718_si_002.cif
_cod_data_source_block Zr_1_OiPr_2
_cod_original_sg_symbol_H-M 'P 21/c'
_cod_database_code 4089111
_shelx_shelxl_version_number 2014/7
_shelx_space_group_comment
;
The symmetry employed for this shelxl refinement is uniquely defined
by the following loop, which should always be used as a source of
symmetry information in preference to the above space-group names.
They are only intended as comments.
;
_shelx_estimated_absorpt_t_min 0.943
_shelx_estimated_absorpt_t_max 0.971

loop_
_space_group_symop_operation_xyz
'x, y, z'
'-x, y+1/2, -z+1/2'
'-x, -y, -z'
'x, -y-1/2, z-1/2'

loop_
_atom_site_label
_atom_site_type_symbol
_atom_site_fract_x
_atom_site_fract_y
_atom_site_fract_z
_atom_site_U_iso_or_equiv
_atom_site_adp_type
_atom_site_occupancy
_atom_site_site_symmetry_order
_atom_site_calc_flag
_atom_site_refinement_flags_posn
_atom_site_refinement_flags_adp
_atom_site_refinement_flags_occupancy
_atom_site_disorder_assembly
_atom_site_disorder_group
Zr1 Zr 0.18206(2) 0.67050(2) 0.25250(2) 0.02227(6) Uani 1 1 d . . . . .
O1 O 0.20164(10) 0.75043(7) 0.32496(11) 0.0299(3) Uani 1 1 d . . . . .
N1 N 0.14502(12) 0.57578(8) 0.15556(12) 0.0242(3) Uani 1 1 d . . . . .
C1 C 0.26248(16) 0.80043(10) 0.38142(16) 0.0312(5) Uani 1 1 d . . . . .
H1 H 0.2316 0.8186 0.4229 0.037 Uiso 1 1 calc R U . . .
O2 O 0.29514(10) 0.67819(7) 0.22142(10) 0.0286(3) Uani 1 1 d . . . . .
N2 N 0.08479(12) 0.69765(8) 0.08346(12) 0.0246(4) Uani 1 1 d . . . . .
C2 C 0.2688(2) 0.85276(13) 0.3157(2) 0.0521(7) Uani 1 1 d . . . . .
H2A H 0.3004 0.8361 0.2755 0.078 Uiso 1 1 calc R U . . .
H2B H 0.3081 0.8882 0.3556 0.078 Uiso 1 1 calc R U . . .
H2C H 0.2021 0.8679 0.2733 0.078 Uiso 1 1 calc R U . . .
O3 O 0.23944(10) 0.60230(6) 0.35543(10) 0.0269(3) Uani 1 1 d . . . . .
C3 C 0.36357(17) 0.77450(13) 0.44819(18) 0.0429(6) Uani 1 1 d . . . . .
H3A H 0.3563 0.7412 0.4900 0.064 Uiso 1 1 calc R U . . .
H3B H 0.4047 0.8091 0.4889 0.064 Uiso 1 1 calc R U . . .
H3C H 0.3951 0.7565 0.4089 0.064 Uiso 1 1 calc R U . . .
O4 O 0.04076(10) 0.65924(7) 0.24373(10) 0.0276(3) Uani 1 1 d . . . . .
C4 C 0.37259(16) 0.66680(11) 0.19401(17) 0.0340(5) Uani 1 1 d . . . . .
H4 H 0.3438 0.6584 0.1222 0.041 Uiso 1 1 calc R U . . .
C5 C 0.43866(19) 0.72442(14) 0.2165(2) 0.0513(7) Uani 1 1 d . . . . .
H5A H 0.3995 0.7616 0.1823 0.077 Uiso 1 1 calc R U . . .
H5B H 0.4909 0.7168 0.1949 0.077 Uiso 1 1 calc R U . . .
H5C H 0.4686 0.7324 0.2869 0.077 Uiso 1 1 calc R U . . .
C6 C 0.4293(2) 0.60818(14) 0.2478(2) 0.0581(8) Uani 1 1 d . . . . .
H6A H 0.4602 0.6167 0.3181 0.087 Uiso 1 1 calc R U . . .
H6B H 0.4806 0.5980 0.2260 0.087 Uiso 1 1 calc R U . . .
H6C H 0.3837 0.5721 0.2341 0.087 Uiso 1 1 calc R U . . .
C7 C 0.24731(14) 0.53997(9) 0.36991(15) 0.0242(4) Uani 1 1 d . . . . .
C8 C 0.20511(15) 0.49772(10) 0.28989(15) 0.0274(4) Uani 1 1 d . . . . .
C9 C 0.21135(16) 0.43128(10) 0.30583(16) 0.0303(5) Uani 1 1 d . . . . .
H9 H 0.1818 0.4036 0.2514 0.036 Uiso 1 1 calc R U . . .
C10 C 0.25866(15) 0.40537(10) 0.39726(16) 0.0288(4) Uani 1 1 d . . . . .
C11 C 0.30145(15) 0.44867(10) 0.47543(16) 0.0290(5) Uani 1 1 d . . . . .
H11 H 0.3356 0.4316 0.5392 0.035 Uiso 1 1 calc R U . . .
C12 C 0.29710(14) 0.51451(10) 0.46546(15) 0.0259(4) Uani 1 1 d . . . . .
C13 C 0.26747(16) 0.33339(10) 0.41673(17) 0.0323(5) Uani 1 1 d . . . . .
C14 C 0.1997(3) 0.29461(15) 0.3290(3) 0.0492(9) Uani 0.919(7) 1 d . U P A 1
H14D H 0.1310 0.3078 0.3097 0.074 Uiso 0.919(7) 1 calc R U P A 1
H14E H 0.2066 0.2492 0.3461 0.074 Uiso 0.919(7) 1 calc R U P A 1
H14F H 0.2176 0.3018 0.2748 0.074 Uiso 0.919(7) 1 calc R U P A 1
C15 C 0.2394(4) 0.31778(16) 0.5007(3) 0.0600(11) Uani 0.919(7) 1 d . U P A 1
H15D H 0.1718 0.3325 0.4839 0.090 Uiso 0.919(7) 1 calc R U P A 1
H15E H 0.2852 0.3393 0.5603 0.090 Uiso 0.919(7) 1 calc R U P A 1
H15F H 0.2432 0.2716 0.5116 0.090 Uiso 0.919(7) 1 calc R U P A 1
C16 C 0.3737(2) 0.31276(14) 0.4455(4) 0.0700(14) Uani 0.919(7) 1 d . U P A 1
H16D H 0.3802 0.2670 0.4603 0.105 Uiso 0.919(7) 1 calc R U P A 1
H16E H 0.4178 0.3367 0.5034 0.105 Uiso 0.919(7) 1 calc R U P A 1
H16F H 0.3917 0.3213 0.3916 0.105 Uiso 0.919(7) 1 calc R U P A 1
C14A C 0.166(3) 0.3068(16) 0.355(3) 0.047(9) Uani 0.081(7) 1 d . U P A 2
H14A H 0.1460 0.3191 0.2868 0.070 Uiso 0.081(7) 1 calc R U P A 2
H14B H 0.1188 0.3237 0.3778 0.070 Uiso 0.081(7) 1 calc R U P A 2
H14C H 0.1681 0.2602 0.3602 0.070 Uiso 0.081(7) 1 calc R U P A 2
C15A C 0.306(4) 0.3148(17) 0.511(3) 0.064(12) Uani 0.081(7) 1 d . U P A 2
H15A H 0.2719 0.3371 0.5450 0.096 Uiso 0.081(7) 1 calc R U P A 2
H15B H 0.3766 0.3251 0.5428 0.096 Uiso 0.081(7) 1 calc R U P A 2
H15C H 0.2972 0.2686 0.5147 0.096 Uiso 0.081(7) 1 calc R U P A 2
C16A C 0.326(3) 0.3007(16) 0.356(4) 0.055(11) Uani 0.081(7) 1 d . U P A 2
H16A H 0.3744 0.2698 0.3984 0.082 Uiso 0.081(7) 1 calc R U P A 2
H16B H 0.3596 0.3341 0.3368 0.082 Uiso 0.081(7) 1 calc R U P A 2
H16C H 0.2777 0.2790 0.2981 0.082 Uiso 0.081(7) 1 calc R U P A 2
C17 C 0.34401(15) 0.55951(10) 0.55377(15) 0.0290(5) Uani 1 1 d . . . . .
C18 C 0.26557(17) 0.60418(11) 0.56022(16) 0.0357(5) Uani 1 1 d . . . . .
H18A H 0.2140 0.5788 0.5674 0.054 Uiso 1 1 calc R U . . .
H18B H 0.2359 0.6299 0.5006 0.054 Uiso 1 1 calc R U . . .
H18C H 0.2967 0.6324 0.6168 0.054 Uiso 1 1 calc R U . . .
C19 C 0.42643(16) 0.59829(11) 0.54403(17) 0.0372(5) Uani 1 1 d . . . . .
H19A H 0.3988 0.6225 0.4829 0.056 Uiso 1 1 calc R U . . .
H19B H 0.4778 0.5693 0.5439 0.056 Uiso 1 1 calc R U . . .
H19C H 0.4554 0.6279 0.5991 0.056 Uiso 1 1 calc R U . . .
C20 C 0.39119(18) 0.52262(11) 0.65038(17) 0.0406(6) Uani 1 1 d . . . . .
H20A H 0.4174 0.5528 0.7048 0.061 Uiso 1 1 calc R U . . .
H20B H 0.4451 0.4960 0.6506 0.061 Uiso 1 1 calc R U . . .
H20C H 0.3412 0.4955 0.6573 0.061 Uiso 1 1 calc R U . . .
C21 C 0.15757(15) 0.51825(10) 0.18955(15) 0.0288(4) Uani 1 1 d . . . . .
H21 H 0.1322 0.4853 0.1424 0.035 Uiso 1 1 calc R U . . .
C22 C 0.10750(14) 0.58468(10) 0.05232(15) 0.0250(4) Uani 1 1 d . . . . .
C23 C 0.10157(16) 0.53605(11) -0.01350(16) 0.0321(5) Uani 1 1 d . . . . .
H23 H 0.1210 0.4939 0.0098 0.038 Uiso 1 1 calc R U . . .
C24 C 0.06778(17) 0.54886(11) -0.11170(17) 0.0368(5) Uani 1 1 d . . . . .
H24 H 0.0641 0.5154 -0.1553 0.044 Uiso 1 1 calc R U . . .
C25 C 0.03913(17) 0.60983(11) -0.14746(16) 0.0359(5) Uani 1 1 d . . . . .
H25 H 0.0158 0.6182 -0.2152 0.043 Uiso 1 1 calc R U . . .
C26 C 0.04483(16) 0.65844(11) -0.08366(16) 0.0319(5) Uani 1 1 d . . . . .
H26 H 0.0250 0.7004 -0.1078 0.038 Uiso 1 1 calc R U . . .
C27 C 0.07945(14) 0.64630(10) 0.01581(15) 0.0244(4) Uani 1 1 d . . . . .
C28 C 0.13421(16) 0.75541(10) 0.06647(16) 0.0305(5) Uani 1 1 d . . . . .
H28A H 0.1985 0.7433 0.0688 0.046 Uiso 1 1 calc R U . . .
H28B H 0.1439 0.7872 0.1172 0.046 Uiso 1 1 calc R U . . .
H28C H 0.0926 0.7735 0.0023 0.046 Uiso 1 1 calc R U . . .
C29 C -0.01887(14) 0.71655(10) 0.06547(15) 0.0276(4) Uani 1 1 d . . . . .
H29A H -0.0148 0.7532 0.1082 0.033 Uiso 1 1 calc R U . . .
H29B H -0.0539 0.7313 -0.0029 0.033 Uiso 1 1 calc R U . . .
C30 C -0.08003(14) 0.66533(10) 0.08241(15) 0.0264(4) Uani 1 1 d . . . . .
C31 C -0.04949(14) 0.64234(10) 0.17744(15) 0.0259(4) Uani 1 1 d . . . . .
C32 C -0.11488(15) 0.60527(10) 0.20175(16) 0.0294(5) Uani 1 1 d . . . . .
C33 C -0.20634(16) 0.58981(10) 0.12522(17) 0.0338(5) Uani 1 1 d . . . . .
H33 H -0.2508 0.5645 0.1400 0.041 Uiso 1 1 calc R U . . .
C34 C -0.23631(15) 0.60927(11) 0.02858(17) 0.0344(5) Uani 1 1 d . . . . .
C35 C -0.17156(15) 0.64781(11) 0.00865(17) 0.0316(5) Uani 1 1 d . . . . .
H35 H -0.1898 0.6625 -0.0561 0.038 Uiso 1 1 calc R U . . .
C36 C -0.33973(17) 0.59066(13) -0.0500(2) 0.0458(6) Uani 1 1 d . . . . .
C37 C -0.3355(16) 0.5761(14) -0.1478(14) 0.065(6) Uani 0.209(15) 1 d . U P B 1
H37A H -0.2906 0.5402 -0.1393 0.097 Uiso 0.209(15) 1 calc R U P B 1
H37B H -0.3115 0.6137 -0.1694 0.097 Uiso 0.209(15) 1 calc R U P B 1
H37C H -0.4018 0.5650 -0.1968 0.097 Uiso 0.209(15) 1 calc R U P B 1
C38 C -0.4090(18) 0.6445(15) -0.065(2) 0.094(9) Uani 0.209(15) 1 d . U P B 1
H38A H -0.4696 0.6373 -0.1243 0.140 Uiso 0.209(15) 1 calc R U P B 1
H38B H -0.3778 0.6843 -0.0711 0.140 Uiso 0.209(15) 1 calc R U P B 1
H38C H -0.4252 0.6475 -0.0088 0.140 Uiso 0.209(15) 1 calc R U P B 1
C39 C -0.378(2) 0.5279(14) -0.028(2) 0.083(8) Uani 0.209(15) 1 d . U P B 1
H39A H -0.4337 0.5127 -0.0864 0.124 Uiso 0.209(15) 1 calc R U P B 1
H39B H -0.3988 0.5346 0.0245 0.124 Uiso 0.209(15) 1 calc R U P B 1
H39C H -0.3245 0.4960 -0.0068 0.124 Uiso 0.209(15) 1 calc R U P B 1
C38A C -0.4180(4) 0.6170(4) -0.0196(6) 0.079(2) Uani 0.791(15) 1 d . U P B 2
H38D H -0.4841 0.6064 -0.0695 0.118 Uiso 0.791(15) 1 calc R U P B 2
H38E H -0.4112 0.6635 -0.0126 0.118 Uiso 0.791(15) 1 calc R U P B 2
H38F H -0.4087 0.5981 0.0429 0.118 Uiso 0.791(15) 1 calc R U P B 2
C39A C -0.3511(4) 0.5189(3) -0.0566(6) 0.084(3) Uani 0.791(15) 1 d . U P B 2
H39D H -0.3387 0.5016 0.0077 0.126 Uiso 0.791(15) 1 calc R U P B 2
H39E H -0.3035 0.5006 -0.0782 0.126 Uiso 0.791(15) 1 calc R U P B 2
H39F H -0.4184 0.5079 -0.1034 0.126 Uiso 0.791(15) 1 calc R U P B 2
C37A C -0.3586(5) 0.6185(6) -0.1497(4) 0.100(3) Uani 0.791(15) 1 d . U P B 2
H37D H -0.3082 0.6027 -0.1695 0.150 Uiso 0.791(15) 1 calc R U P B 2
H37E H -0.3554 0.6651 -0.1455 0.150 Uiso 0.791(15) 1 calc R U P B 2
H37F H -0.4242 0.6054 -0.1979 0.150 Uiso 0.791(15) 1 calc R U P B 2
C40 C -0.08967(17) 0.58737(11) 0.30783(17) 0.0344(5) Uani 1 1 d . . . . .
C41 C -0.1736(2) 0.55039(14) 0.3182(2) 0.0501(7) Uani 1 1 d . . . . .
H41A H -0.1854 0.5103 0.2818 0.075 Uiso 1 1 calc R U . . .
H41B H -0.2340 0.5762 0.2923 0.075 Uiso 1 1 calc R U . . .
H41C H -0.1547 0.5412 0.3873 0.075 Uiso 1 1 calc R U . . .
C42 C -0.0743(2) 0.64941(13) 0.3667(2) 0.0475(7) Uani 1 1 d . . . . .
H42A H -0.0567 0.6391 0.4351 0.071 Uiso 1 1 calc R U . . .
H42B H -0.1355 0.6744 0.3402 0.071 Uiso 1 1 calc R U . . .
H42C H -0.0209 0.6743 0.3622 0.071 Uiso 1 1 calc R U . . .
C43 C 0.00434(18) 0.54682(13) 0.35357(18) 0.0423(6) Uani 1 1 d . . . . .
H43A H 0.0199 0.5386 0.4222 0.063 Uiso 1 1 calc R U . . .
H43B H 0.0595 0.5697 0.3492 0.063 Uiso 1 1 calc R U . . .
H43C H -0.0062 0.5062 0.3186 0.063 Uiso 1 1 calc R U . . .

loop_
_atom_site_aniso_label
_atom_site_aniso_U_11
_atom_site_aniso_U_22
_atom_site_aniso_U_33
_atom_site_aniso_U_23
_atom_site_aniso_U_13
_atom_site_aniso_U_12
Zr1 0.02109(10) 0.01510(9) 0.02601(11) -0.00016(7) 0.00565(7) -0.00135(8)
O1 0.0287(8) 0.0200(7) 0.0370(9) -0.0060(6) 0.0103(6) -0.0047(6)
N1 0.0240(8) 0.0198(8) 0.0258(9) -0.0004(6) 0.0077(7) 0.0009(7)
C1 0.0353(12) 0.0238(11) 0.0362(13) -0.0087(9) 0.0168(10) -0.0095(9)
O2 0.0235(7) 0.0272(8) 0.0323(8) 0.0024(6) 0.0092(6) 0.0005(6)
N2 0.0234(8) 0.0178(8) 0.0287(9) -0.0003(6) 0.0073(7) 0.0008(7)
C2 0.0668(19) 0.0362(14) 0.0484(17) -0.0013(11) 0.0198(14) -0.0215(14)
O3 0.0313(8) 0.0165(7) 0.0270(8) 0.0012(5) 0.0067(6) -0.0011(6)
C3 0.0354(13) 0.0509(16) 0.0369(14) -0.0107(11) 0.0100(10) -0.0117(12)
O4 0.0230(7) 0.0271(8) 0.0298(8) -0.0052(6) 0.0085(6) -0.0052(6)
C4 0.0312(11) 0.0400(13) 0.0308(12) -0.0015(9) 0.0131(9) 0.0017(10)
C5 0.0401(14) 0.0556(18) 0.0640(19) 0.0042(14) 0.0277(13) -0.0059(13)
C6 0.0499(17) 0.0489(18) 0.071(2) 0.0001(14) 0.0218(15) 0.0189(14)
C7 0.0230(10) 0.0164(9) 0.0317(11) 0.0016(8) 0.0103(8) -0.0015(8)
C8 0.0281(10) 0.0178(10) 0.0322(11) 0.0013(8) 0.0089(8) -0.0008(8)
C9 0.0337(12) 0.0194(10) 0.0344(12) -0.0018(8) 0.0113(9) -0.0024(9)
C10 0.0287(11) 0.0170(10) 0.0406(13) 0.0027(8) 0.0147(9) -0.0017(9)
C11 0.0249(10) 0.0213(10) 0.0355(12) 0.0069(8) 0.0077(9) -0.0018(9)
C12 0.0212(9) 0.0225(10) 0.0309(11) 0.0032(8) 0.0083(8) -0.0023(8)
C13 0.0308(11) 0.0172(10) 0.0477(14) 0.0054(9) 0.0157(10) -0.0014(9)
C14 0.070(2) 0.0192(15) 0.052(2) 0.0013(12) 0.0210(17) -0.0039(15)
C15 0.099(3) 0.0312(18) 0.063(2) -0.0027(14) 0.048(2) -0.024(2)
C16 0.0389(18) 0.0251(16) 0.138(4) 0.0128(18) 0.030(2) 0.0047(13)
C14A 0.064(17) 0.011(12) 0.064(18) -0.004(12) 0.025(13) 0.006(12)
C15A 0.09(2) 0.013(13) 0.066(18) 0.015(11) 0.006(14) -0.001(15)
C16A 0.056(17) 0.031(15) 0.09(2) 0.023(13) 0.046(15) -0.008(12)
C17 0.0279(11) 0.0232(11) 0.0290(11) 0.0035(8) 0.0055(9) -0.0064(9)
C18 0.0397(13) 0.0348(13) 0.0303(12) -0.0043(9) 0.0128(10) -0.0025(10)
C19 0.0317(12) 0.0304(12) 0.0412(14) 0.0020(10) 0.0077(10) -0.0096(10)
C20 0.0418(14) 0.0340(13) 0.0330(13) 0.0048(10) 0.0036(10) -0.0112(11)
C21 0.0312(11) 0.0175(10) 0.0324(12) -0.0046(8) 0.0085(9) -0.0028(9)
C22 0.0202(9) 0.0229(10) 0.0285(11) -0.0018(8) 0.0072(8) 0.0021(8)
C23 0.0326(12) 0.0249(11) 0.0347(13) -0.0029(9) 0.0106(9) 0.0054(9)
C24 0.0383(13) 0.0359(13) 0.0315(13) -0.0102(9) 0.0105(10) 0.0046(11)
C25 0.0377(12) 0.0393(14) 0.0253(12) -0.0010(9) 0.0082(9) 0.0051(11)
C26 0.0304(11) 0.0296(12) 0.0301(12) 0.0028(8) 0.0074(9) 0.0040(9)
C27 0.0211(9) 0.0218(10) 0.0270(11) -0.0017(8) 0.0072(8) 0.0006(8)
C28 0.0311(11) 0.0210(10) 0.0333(12) 0.0053(8) 0.0080(9) -0.0020(9)
C29 0.0246(10) 0.0204(10) 0.0325(12) -0.0001(8) 0.0070(8) 0.0054(8)
C30 0.0209(9) 0.0203(10) 0.0359(12) -0.0065(8) 0.0101(8) 0.0033(8)
C31 0.0220(10) 0.0189(10) 0.0352(12) -0.0097(8) 0.0106(8) 0.0001(8)
C32 0.0269(11) 0.0218(11) 0.0408(13) -0.0106(9) 0.0158(9) -0.0025(9)
C33 0.0262(11) 0.0260(12) 0.0516(15) -0.0153(10) 0.0188(10) -0.0071(9)
C34 0.0215(10) 0.0297(12) 0.0447(14) -0.0148(10) 0.0072(9) 0.0013(9)
C35 0.0243(10) 0.0275(11) 0.0361(13) -0.0079(9) 0.0063(9) 0.0055(9)
C36 0.0224(11) 0.0460(16) 0.0576(17) -0.0203(12) 0.0062(11) -0.0040(11)
C37 0.047(9) 0.083(13) 0.046(9) -0.023(9) 0.003(7) -0.031(9)
C38 0.033(9) 0.087(15) 0.111(16) -0.051(12) -0.017(9) 0.017(10)
C39 0.075(14) 0.077(15) 0.069(12) 0.004(10) 0.005(9) -0.039(11)
C38A 0.0205(18) 0.079(5) 0.118(5) -0.053(4) 0.012(3) -0.001(2)
C39A 0.033(2) 0.058(3) 0.121(6) -0.054(3) -0.004(3) -0.009(2)
C37A 0.048(3) 0.150(8) 0.062(3) -0.001(4) -0.015(2) -0.039(4)
C40 0.0347(12) 0.0313(12) 0.0420(13) -0.0117(10) 0.0211(10) -0.0129(10)
C41 0.0475(15) 0.0527(17) 0.0570(17) -0.0075(13) 0.0290(13) -0.0207(13)
C42 0.0590(17) 0.0452(15) 0.0487(16) -0.0196(12) 0.0330(14) -0.0167(13)
C43 0.0439(14) 0.0458(15) 0.0380(14) -0.0004(11) 0.0182(11) -0.0054(12)

loop_
_atom_type_symbol
_atom_type_description
_atom_type_scat_dispersion_real
_atom_type_scat_dispersion_imag
_atom_type_scat_source
C C 0.0033 0.0016 'International Tables Vol C Tables 4.2.6.8 and 6.1.1.4'
H H 0.0000 0.0000 'International Tables Vol C Tables 4.2.6.8 and 6.1.1.4'
N N 0.0061 0.0033 'International Tables Vol C Tables 4.2.6.8 and 6.1.1.4'
O O 0.0106 0.0060 'International Tables Vol C Tables 4.2.6.8 and 6.1.1.4'
Zr Zr -2.9673 0.5597 'International Tables Vol C Tables 4.2.6.8 and 6.1.1.4'

loop_
_geom_angle_atom_site_label_1
_geom_angle_atom_site_label_2
_geom_angle_atom_site_label_3
_geom_angle
O2 Zr1 O1 97.34(6)
O2 Zr1 O3 96.87(6)
O1 Zr1 O3 105.11(6)
O2 Zr1 O4 163.94(6)
O1 Zr1 O4 92.16(6)
O3 Zr1 O4 93.10(6)
O2 Zr1 N1 85.24(6)
O1 Zr1 N1 175.38(6)
O3 Zr1 N1 78.30(6)
O4 Zr1 N1 84.48(5)
O2 Zr1 N2 85.13(6)
O1 Zr1 N2 105.78(6)
O3 Zr1 N2 148.51(6)
O4 Zr1 N2 79.82(6)
N1 Zr1 N2 70.54(6)
C1 O1 Zr1 151.60(13)
C21 N1 C22 118.66(17)
C21 N1 Zr1 125.00(14)
C22 N1 Zr1 116.33(12)
O1 C1 C2 110.15(19)
O1 C1 C3 109.82(18)
C2 C1 C3 112.0(2)
O1 C1 H1 108.2
C2 C1 H1 108.2
C3 C1 H1 108.2
C4 O2 Zr1 165.16(14)
C27 N2 C28 110.93(16)
C27 N2 C29 108.79(15)
C28 N2 C29 107.52(15)
C27 N2 Zr1 113.45(12)
C28 N2 Zr1 104.82(12)
C29 N2 Zr1 111.15(12)
C1 C2 H2A 109.5
C1 C2 H2B 109.5
H2A C2 H2B 109.5
C1 C2 H2C 109.5
H2A C2 H2C 109.5
H2B C2 H2C 109.5
C7 O3 Zr1 143.82(13)
C1 C3 H3A 109.5
C1 C3 H3B 109.5
H3A C3 H3B 109.5
C1 C3 H3C 109.5
H3A C3 H3C 109.5
H3B C3 H3C 109.5
C31 O4 Zr1 138.59(13)
O2 C4 C5 109.88(19)
O2 C4 C6 108.7(2)
C5 C4 C6 111.5(2)
O2 C4 H4 108.9
C5 C4 H4 108.9
C6 C4 H4 108.9
C4 C5 H5A 109.5
C4 C5 H5B 109.5
H5A C5 H5B 109.5
C4 C5 H5C 109.5
H5A C5 H5C 109.5
H5B C5 H5C 109.5
C4 C6 H6A 109.5
C4 C6 H6B 109.5
H6A C6 H6B 109.5
C4 C6 H6C 109.5
H6A C6 H6C 109.5
H6B C6 H6C 109.5
O3 C7 C8 120.08(18)
O3 C7 C12 120.78(18)
C8 C7 C12 119.14(18)
C9 C8 C7 119.94(19)
C9 C8 C21 116.25(19)
C7 C8 C21 123.77(18)
C10 C9 C8 122.2(2)
C10 C9 H9 118.9
C8 C9 H9 118.9
C9 C10 C11 116.57(19)
C9 C10 C13 123.3(2)
C11 C10 C13 120.07(19)
C12 C11 C10 124.4(2)
C12 C11 H11 117.8
C10 C11 H11 117.8
C11 C12 C7 117.71(19)
C11 C12 C17 122.15(19)
C7 C12 C17 120.14(18)
C15A C13 C14A 114(3)
C14 C13 C16 108.9(3)
C15A C13 C10 116.8(16)
C14A C13 C10 105.3(13)
C14 C13 C10 112.9(2)
C16 C13 C10 109.21(19)
C14 C13 C15 107.1(2)
C16 C13 C15 108.9(3)
C10 C13 C15 109.8(2)
C15A C13 C16A 112(2)
C14A C13 C16A 97(2)
C10 C13 C16A 108.8(10)
C13 C14 H14D 109.5
C13 C14 H14E 109.5
H14D C14 H14E 109.5
C13 C14 H14F 109.5
H14D C14 H14F 109.5
H14E C14 H14F 109.5
C13 C15 H15D 109.5
C13 C15 H15E 109.5
H15D C15 H15E 109.5
C13 C15 H15F 109.5
H15D C15 H15F 109.5
H15E C15 H15F 109.5
C13 C16 H16D 109.5
C13 C16 H16E 109.5
H16D C16 H16E 109.5
C13 C16 H16F 109.5
H16D C16 H16F 109.5
H16E C16 H16F 109.5
C13 C14A H14A 109.5
C13 C14A H14B 109.5
H14A C14A H14B 109.5
C13 C14A H14C 109.5
H14A C14A H14C 109.5
H14B C14A H14C 109.5
C13 C15A H15A 109.5
C13 C15A H15B 109.5
H15A C15A H15B 109.5
C13 C15A H15C 109.5
H15A C15A H15C 109.5
H15B C15A H15C 109.5
C13 C16A H16A 109.5
C13 C16A H16B 109.5
H16A C16A H16B 109.5
C13 C16A H16C 109.5
H16A C16A H16C 109.5
H16B C16A H16C 109.5
C19 C17 C20 107.33(18)
C19 C17 C18 110.44(18)
C20 C17 C18 107.37(19)
C19 C17 C12 109.09(18)
C20 C17 C12 111.94(18)
C18 C17 C12 110.62(17)
C17 C18 H18A 109.5
C17 C18 H18B 109.5
H18A C18 H18B 109.5
C17 C18 H18C 109.5
H18A C18 H18C 109.5
H18B C18 H18C 109.5
C17 C19 H19A 109.5
C17 C19 H19B 109.5
H19A C19 H19B 109.5
C17 C19 H19C 109.5
H19A C19 H19C 109.5
H19B C19 H19C 109.5
C17 C20 H20A 109.5
C17 C20 H20B 109.5
H20A C20 H20B 109.5
C17 C20 H20C 109.5
H20A C20 H20C 109.5
H20B C20 H20C 109.5
N1 C21 C8 128.37(19)
N1 C21 H21 115.8
C8 C21 H21 115.8
C27 C22 C23 118.24(19)
C27 C22 N1 117.69(17)
C23 C22 N1 124.00(18)
C24 C23 C22 120.6(2)
C24 C23 H23 119.7
C22 C23 H23 119.7
C23 C24 C25 120.8(2)
C23 C24 H24 119.6
C25 C24 H24 119.6
C26 C25 C24 119.4(2)
C26 C25 H25 120.3
C24 C25 H25 120.3
C25 C26 C27 120.4(2)
C25 C26 H26 119.8
C27 C26 H26 119.8
C26 C27 C22 120.51(19)
C26 C27 N2 120.50(18)
C22 C27 N2 118.98(18)
N2 C28 H28A 109.5
N2 C28 H28B 109.5
H28A C28 H28B 109.5
N2 C28 H28C 109.5
H28A C28 H28C 109.5
H28B C28 H28C 109.5
C30 C29 N2 115.79(16)
C30 C29 H29A 108.3
N2 C29 H29A 108.3
C30 C29 H29B 108.3
N2 C29 H29B 108.3
H29A C29 H29B 107.4
C35 C30 C31 120.8(2)
C35 C30 C29 120.7(2)
C31 C30 C29 117.90(18)
O4 C31 C30 117.54(18)
O4 C31 C32 122.40(19)
C30 C31 C32 119.98(19)
C33 C32 C31 116.7(2)
C33 C32 C40 121.82(19)
C31 C32 C40 121.31(18)
C34 C33 C32 124.2(2)
C34 C33 H33 117.9
C32 C33 H33 117.9
C35 C34 C33 117.16(19)
C35 C34 C36 122.7(2)
C33 C34 C36 120.1(2)
C34 C35 C30 120.9(2)
C34 C35 H35 119.5
C30 C35 H35 119.5
C38 C36 C39 112.9(15)
C39A C36 C37A 110.2(4)
C39A C36 C38A 107.5(4)
C37A C36 C38A 108.5(4)
C38 C36 C37 108.6(13)
C39 C36 C37 102.3(12)
C38 C36 C34 109.2(9)
C39A C36 C34 110.4(3)
C39 C36 C34 113.0(10)
C37A C36 C34 111.5(3)
C38A C36 C34 108.5(3)
C37 C36 C34 110.7(7)
C36 C37 H37A 109.5
C36 C37 H37B 109.5
H37A C37 H37B 109.5
C36 C37 H37C 109.5
H37A C37 H37C 109.5
H37B C37 H37C 109.5
C36 C38 H38A 109.5
C36 C38 H38B 109.5
H38A C38 H38B 109.5
C36 C38 H38C 109.5
H38A C38 H38C 109.5
H38B C38 H38C 109.5
C36 C39 H39A 109.5
C36 C39 H39B 109.5
H39A C39 H39B 109.5
C36 C39 H39C 109.5
H39A C39 H39C 109.5
H39B C39 H39C 109.5
C36 C38A H38D 109.5
C36 C38A H38E 109.5
H38D C38A H38E 109.5
C36 C38A H38F 109.5
H38D C38A H38F 109.5
H38E C38A H38F 109.5
C36 C39A H39D 109.5
C36 C39A H39E 109.5
H39D C39A H39E 109.5
C36 C39A H39F 109.5
H39D C39A H39F 109.5
H39E C39A H39F 109.5
C36 C37A H37D 109.5
C36 C37A H37E 109.5
H37D C37A H37E 109.5
C36 C37A H37F 109.5
H37D C37A H37F 109.5
H37E C37A H37F 109.5
C43 C40 C32 112.18(18)
C43 C40 C42 109.0(2)
C32 C40 C42 108.1(2)
C43 C40 C41 107.7(2)
C32 C40 C41 112.62(19)
C42 C40 C41 107.03(19)
C40 C41 H41A 109.5
C40 C41 H41B 109.5
H41A C41 H41B 109.5
C40 C41 H41C 109.5
H41A C41 H41C 109.5
H41B C41 H41C 109.5
C40 C42 H42A 109.5
C40 C42 H42B 109.5
H42A C42 H42B 109.5
C40 C42 H42C 109.5
H42A C42 H42C 109.5
H42B C42 H42C 109.5
C40 C43 H43A 109.5
C40 C43 H43B 109.5
H43A C43 H43B 109.5
C40 C43 H43C 109.5
H43A C43 H43C 109.5
H43B C43 H43C 109.5

loop_
_geom_bond_atom_site_label_1
_geom_bond_atom_site_label_2
_geom_bond_distance
Zr1 O2 1.9462(14)
Zr1 O1 1.9561(14)
Zr1 O3 2.0178(13)
Zr1 O4 2.0730(14)
Zr1 N1 2.3907(16)
Zr1 N2 2.4132(17)
O1 C1 1.412(2)
N1 C21 1.294(3)
N1 C22 1.432(3)
C1 C2 1.512(3)
C1 C3 1.516(3)
C1 H1 1.0000
O2 C4 1.408(2)
N2 C27 1.465(3)
N2 C28 1.497(3)
N2 C29 1.508(2)
C2 H2A 0.9800
C2 H2B 0.9800
C2 H2C 0.9800
O3 C7 1.322(2)
C3 H3A 0.9800
C3 H3B 0.9800
C3 H3C 0.9800
O4 C31 1.341(2)
C4 C5 1.505(3)
C4 C6 1.518(3)
C4 H4 1.0000
C5 H5A 0.9800
C5 H5B 0.9800
C5 H5C 0.9800
C6 H6A 0.9800
C6 H6B 0.9800
C6 H6C 0.9800
C7 C8 1.415(3)
C7 C12 1.420(3)
C8 C9 1.410(3)
C8 C21 1.443(3)
C9 C10 1.371(3)
C9 H9 0.9500
C10 C11 1.411(3)
C10 C13 1.533(3)
C11 C12 1.387(3)
C11 H11 0.9500
C12 C17 1.540(3)
C13 C15A 1.36(4)
C13 C14A 1.51(4)
C13 C14 1.518(4)
C13 C16 1.520(4)
C13 C15 1.537(4)
C13 C16A 1.66(4)
C14 H14D 0.9800
C14 H14E 0.9800
C14 H14F 0.9800
C15 H15D 0.9800
C15 H15E 0.9800
C15 H15F 0.9800
C16 H16D 0.9800
C16 H16E 0.9800
C16 H16F 0.9800
C14A H14A 0.9800
C14A H14B 0.9800
C14A H14C 0.9800
C15A H15A 0.9800
C15A H15B 0.9800
C15A H15C 0.9800
C16A H16A 0.9800
C16A H16B 0.9800
C16A H16C 0.9800
C17 C19 1.535(3)
C17 C20 1.536(3)
C17 C18 1.536(3)
C18 H18A 0.9800
C18 H18B 0.9800
C18 H18C 0.9800
C19 H19A 0.9800
C19 H19B 0.9800
C19 H19C 0.9800
C20 H20A 0.9800
C20 H20B 0.9800
C20 H20C 0.9800
C21 H21 0.9500
C22 C27 1.398(3)
C22 C23 1.403(3)
C23 C24 1.379(3)
C23 H23 0.9500
C24 C25 1.383(3)
C24 H24 0.9500
C25 C26 1.382(3)
C25 H25 0.9500
C26 C27 1.393(3)
C26 H26 0.9500
C28 H28A 0.9800
C28 H28B 0.9800
C28 H28C 0.9800
C29 C30 1.502(3)
C29 H29A 0.9900
C29 H29B 0.9900
C30 C35 1.397(3)
C30 C31 1.398(3)
C31 C32 1.416(3)
C32 C33 1.402(3)
C32 C40 1.534(3)
C33 C34 1.398(3)
C33 H33 0.9500
C34 C35 1.390(3)
C34 C36 1.546(3)
C35 H35 0.9500
C36 C38 1.48(2)
C36 C39A 1.513(7)
C36 C39 1.53(2)
C36 C37A 1.529(7)
C36 C38A 1.533(6)
C36 C37 1.54(2)
C37 H37A 0.9800
C37 H37B 0.9800
C37 H37C 0.9800
C38 H38A 0.9800
C38 H38B 0.9800
C38 H38C 0.9800
C39 H39A 0.9800
C39 H39B 0.9800
C39 H39C 0.9800
C38A H38D 0.9800
C38A H38E 0.9800
C38A H38F 0.9800
C39A H39D 0.9800
C39A H39E 0.9800
C39A H39F 0.9800
C37A H37D 0.9800
C37A H37E 0.9800
C37A H37F 0.9800
C40 C43 1.532(3)
C40 C42 1.538(3)
C40 C41 1.539(3)
C41 H41A 0.9800
C41 H41B 0.9800
C41 H41C 0.9800
C42 H42A 0.9800
C42 H42B 0.9800
C42 H42C 0.9800
C43 H43A 0.9800
C43 H43B 0.9800
C43 H43C 0.9800

loop_
_geom_torsion_atom_site_label_1
_geom_torsion_atom_site_label_2
_geom_torsion_atom_site_label_3
_geom_torsion_atom_site_label_4
_geom_torsion
Zr1 O1 C1 C2 88.1(3)
Zr1 O1 C1 C3 -35.8(4)
Zr1 O2 C4 C5 -170.1(4)
Zr1 O2 C4 C6 -47.9(6)
Zr1 O3 C7 C8 1.9(3)
Zr1 O3 C7 C12 -177.47(15)
O3 C7 C8 C9 -178.33(18)
C12 C7 C8 C9 1.1(3)
O3 C7 C8 C21 4.0(3)
C12 C7 C8 C21 -176.59(19)
C7 C8 C9 C10 -0.9(3)
C21 C8 C9 C10 176.9(2)
C8 C9 C10 C11 -0.2(3)
C8 C9 C10 C13 -179.42(19)
C9 C10 C11 C12 1.1(3)
C13 C10 C11 C12 -179.63(19)
C10 C11 C12 C7 -0.9(3)
C10 C11 C12 C17 179.10(19)
O3 C7 C12 C11 179.18(18)
C8 C7 C12 C11 -0.2(3)
O3 C7 C12 C17 -0.8(3)
C8 C7 C12 C17 179.78(18)
C9 C10 C13 C15A -172(3)
C11 C10 C13 C15A 8(3)
C9 C10 C13 C14A -44.5(19)
C11 C10 C13 C14A 136.2(18)
C9 C10 C13 C14 -13.0(3)
C11 C10 C13 C14 167.7(2)
C9 C10 C13 C16 108.3(3)
C11 C10 C13 C16 -71.0(3)
C9 C10 C13 C15 -132.5(3)
C11 C10 C13 C15 48.3(3)
C9 C10 C13 C16A 59.1(18)
C11 C10 C13 C16A -120.1(18)
C11 C12 C17 C19 116.8(2)
C7 C12 C17 C19 -63.2(2)
C11 C12 C17 C20 -1.8(3)
C7 C12 C17 C20 178.19(19)
C11 C12 C17 C18 -121.5(2)
C7 C12 C17 C18 58.5(2)
C22 N1 C21 C8 171.6(2)
Zr1 N1 C21 C8 -7.4(3)
C9 C8 C21 N1 -177.9(2)
C7 C8 C21 N1 -0.1(4)
C21 N1 C22 C27 169.89(19)
Zr1 N1 C22 C27 -11.0(2)
C21 N1 C22 C23 -13.2(3)
Zr1 N1 C22 C23 165.95(16)
C27 C22 C23 C24 -0.8(3)
N1 C22 C23 C24 -177.66(19)
C22 C23 C24 C25 0.1(3)
C23 C24 C25 C26 0.2(4)
C24 C25 C26 C27 0.3(3)
C25 C26 C27 C22 -1.0(3)
C25 C26 C27 N2 -179.50(19)
C23 C22 C27 C26 1.2(3)
N1 C22 C27 C26 178.30(18)
C23 C22 C27 N2 179.76(18)
N1 C22 C27 N2 -3.1(3)
C28 N2 C27 C26 -48.5(2)
C29 N2 C27 C26 69.5(2)
Zr1 N2 C27 C26 -166.21(15)
C28 N2 C27 C22 132.90(19)
C29 N2 C27 C22 -109.03(19)
Zr1 N2 C27 C22 15.2(2)
C27 N2 C29 C30 61.9(2)
C28 N2 C29 C30 -177.85(17)
Zr1 N2 C29 C30 -63.66(19)
N2 C29 C30 C35 -124.1(2)
N2 C29 C30 C31 64.8(2)
Zr1 O4 C31 C30 -40.7(3)
Zr1 O4 C31 C32 142.38(17)
C35 C30 C31 O4 177.60(18)
C29 C30 C31 O4 -11.3(3)
C35 C30 C31 C32 -5.4(3)
C29 C30 C31 C32 165.74(18)
O4 C31 C32 C33 -178.76(18)
C30 C31 C32 C33 4.4(3)
O4 C31 C32 C40 5.7(3)
C30 C31 C32 C40 -171.16(18)
C31 C32 C33 C34 -0.8(3)
C40 C32 C33 C34 174.7(2)
C32 C33 C34 C35 -1.8(3)
C32 C33 C34 C36 -178.8(2)
C33 C34 C35 C30 0.9(3)
C36 C34 C35 C30 177.82(19)
C31 C30 C35 C34 2.7(3)
C29 C30 C35 C34 -168.20(19)
C35 C34 C36 C38 -79.4(19)
C33 C34 C36 C38 97.5(19)
C35 C34 C36 C39A 124.3(4)
C33 C34 C36 C39A -58.8(5)
C35 C34 C36 C39 154.1(15)
C33 C34 C36 C39 -29.0(16)
C35 C34 C36 C37A 1.4(6)
C33 C34 C36 C37A 178.2(6)
C35 C34 C36 C38A -118.1(5)
C33 C34 C36 C38A 58.8(5)
C35 C34 C36 C37 40.1(13)
C33 C34 C36 C37 -143.1(13)
C33 C32 C40 C43 123.1(2)
C31 C32 C40 C43 -61.6(3)
C33 C32 C40 C42 -116.7(2)
C31 C32 C40 C42 58.6(3)
C33 C32 C40 C41 1.3(3)
C31 C32 C40 C41 176.6(2)
